data_2004161
loop_
_publ_author_name
'Lusvardi, G.'
'Menabue, L.'
'Saladini, M.'

_publ_contact_author
;
     Prof. Monica Saladini
     Dip. di Chimica Universit\'a di Modena
     Via Campi 183
     41100 Modena
     Italy
;
_publ_section_title
;
 Cadmium(II) <i>N</i>-(<i>p</i>-Tolylsulfonyl)glutaminate
;
_journal_issue 11
_journal_name_full 'Acta Crystallographica Section C'
_journal_page_first 2287
_journal_page_last 2289
_journal_paper_doi 10.1107/S0108270195005385
_journal_volume 51
_journal_year 1995
_chemical_formula_moiety '[Cd(C24 H30 N4 O10 S2)]'
_chemical_formula_sum 'C24 H30 Cd N4 O10 S2'
_chemical_formula_weight 710.8
_space_group_IT_number 5
_symmetry_cell_setting monoclinic
_symmetry_space_group_name_Hall 'C 2y'
_symmetry_space_group_name_H-M 'C 1 2 1'
_atom_type_scat_source 'IntTabIV pp. 99-101 and 149-150'
_cell_angle_alpha 90.0
_cell_angle_beta 121.48(1)
_cell_angle_gamma 90.0
_cell_formula_units_Z 2
_cell_length_a 17.755(2)
_cell_length_b 5.290(5)
_cell_length_c 17.383(3)
_cell_measurement_reflns_used 25
_cell_measurement_temperature 298(2)
_cell_measurement_theta_max 12
_cell_measurement_theta_min 5.5
_cell_volume 1392.4(14)
_computing_cell_refinement 'CAD4 software'
_computing_data_collection 'CAD4 software (Enraf-Nonius, 1988)'
_computing_data_reduction 'CAD4 software'
_computing_molecular_graphics 'ORTEP (Johnson 1965)'
_computing_publication_material 'PARST (Nardelli 1983)'
_computing_structure_refinement SHELX76
_computing_structure_solution 'SHELX76 (Sheldrick 1976)'
_diffrn_measurement_device 'Enraf-Nonius CAD4'
_diffrn_measurement_method '\w/2\q scan'
_diffrn_radiation_type 'Mo K\a'
_diffrn_radiation_wavelength 0.71069
_diffrn_reflns_av_R_equivalents 0.021
_diffrn_reflns_limit_h_max 21
_diffrn_reflns_limit_h_min -21
_diffrn_reflns_limit_k_max 6
_diffrn_reflns_limit_k_min 0
_diffrn_reflns_limit_l_max 20
_diffrn_reflns_limit_l_min 0
_diffrn_reflns_number 2844
_diffrn_reflns_theta_max 25
_diffrn_standards_decay_% 10
_diffrn_standards_interval_time 180
_diffrn_standards_number 3
_exptl_absorpt_coefficient_mu 0.98
_exptl_absorpt_correction_T_max 1.00
_exptl_absorpt_correction_T_min 0.88
_exptl_absorpt_correction_type 'empirical, refined on Fo (Ugozzoli, 1983)'
_exptl_crystal_colour white
_exptl_crystal_density_diffrn 1.69
_exptl_crystal_density_meas 1.65
_exptl_crystal_description 'irregular prisms'
_exptl_crystal_size_max 0.40
_exptl_crystal_size_mid 0.15
_exptl_crystal_size_min 0.15
_refine_diff_density_max 1.36
_refine_diff_density_min -3.04
_refine_ls_extinction_method none
_refine_ls_goodness_of_fit_obs 0.56
_refine_ls_number_parameters 185
_refine_ls_number_reflns 1330
_refine_ls_R_factor_obs 0.041
_refine_ls_shift/esd_max 0.004
_refine_ls_structure_factor_coef F
_refine_ls_weighting_scheme unit
_refine_ls_wR_factor_obs 0.038
_reflns_number_observed 1380
_reflns_number_total 2740
_reflns_observed_criterion >2sigma(I)
_cod_data_source_file mu1179.cif
_cod_data_source_block default
_cod_depositor_comments
;
The following automatic conversions were performed:

'_refine_ls_weighting_scheme' value '1' was changed to 'unit'.

Automatic conversion script
Id: cif_fix_values 3143 2015-03-26 13:38:13Z robertas 
;
_cod_original_cell_volume 1392.0(10)
_cod_original_sg_symbol_H-M 'C 2'
_cod_original_formula_sum 'C24 H30 Cd1 N4 O10 S2'
_cod_database_code 2004161

loop_
_symmetry_equiv_pos_as_xyz
x,y,z
x+1/2,1/2+y,z
-x,y,-z
1/2-x,1/2+y,-z

loop_
_atom_site_aniso_label
_atom_site_aniso_U_11
_atom_site_aniso_U_22
_atom_site_aniso_U_33
_atom_site_aniso_U_12
_atom_site_aniso_U_13
_atom_site_aniso_U_23
Cd .0200(3) .0119(3) .0321(3) .0 .0161(2) .0
O1 .037(3) .031(3) .045(3) .006(2) .028(2) -.003(2)
O2 .044(3) .026(3) .048(3) -.002(2) .030(2) .011(2)
C1 .019(2) .024(4) .026(3) -.002(3) .0111(19) .000(3)
C2 .021(2) .012(2) .023(2) -.005(3) .0103(18) -.004(3)
C3 .027(3) .026(3) .030(3) .008(2) .018(3) .009(2)
C4 .025(3) .051(4) .036(4) -.007(4) .018(3) -.014(4)
C5 .035(3) .025(4) .042(4) -.003(3) .025(3) -.005(3)
N1 .044(4) .022(3) .069(5) -.006(3) .027(3) -.013(3)
O3 .0219(17) .0214(19) .062(3) .006(3) .0180(18) -.007(4)
N2 .032(3) .012(2) .028(3) -.000(2) .014(2) .003(2)
S .0347(8) .0105(8) .0275(9) -.0005(6) .0160(7) .0015(7)
O4 .051(3) .024(3) .038(3) .006(2) .031(2) .002(2)
O5 .047(3) .007(2) .036(3) -.008(2) .019(2) .001(2)
C6 .036(3) .023(3) .027(3) -.005(3) .013(3) .004(3)
C7 .035(3) .028(5) .042(3) -.001(3) .006(3) -.011(3)
C8 .047(3) .041(4) .051(4) -.013(6) .011(3) -.004(5)
C9 .029(3) .067(6) .042(4) -.011(4) .013(3) .011(4)
C10 .047(4) .054(5) .052(5) -.003(5) .029(4) -.003(5)
C11 .044(4) .033(4) .046(4) -.007(3) .026(3) -.010(3)
C12 .029(4) .119(11) .060(5) -.012(5) .019(4) .008(6)

loop_
_atom_site_label
_atom_site_fract_x
_atom_site_fract_y
_atom_site_fract_z
_atom_site_U_iso_or_equiv
Cd .0 .0 .0 .0201(2)
O1 -.0003(3) .359(1) .0827(4) .034(2)
O2 -.0159(3) .769(1) .0956(4) .036(2)
C1 -.0248(3) .535(4) .1089(4) .023(2)
C2 -.0688(3) .496(2) .1637(3) .019(2)
C3 -.1654(4) .579(1) .1097(4) .026(3)
C4 -.2004(4) .619(2) .1718(5) .036(3)
C5 -.2967(5) .677(1) .1228(5) .031(3)
N1 -.3218(5) .916(1) .1165(5) .046(3)
O3 -.3508(2) .506(1) .0875(3) .037(2)
N2 -.0615(3) .232(1) .1933(3) .025(2)
S .0002(1) .180(1) .3016(1) .0243(7)
O4 -.0265(3) .3531(9) .3462(3) .034(2)
O5 -.0040(4) -.081(1) .3129(4) .031(2)
C6 .1110(4) .248(1) .3365(4) .031(3)
C7 .1523(5) .457(1) .3895(5) .042(3)
C8 .2403(5) .496(3) .4190(5) .053(3)
C9 .2873(4) .333(2) .3979(5) .049(4)
C10 .2428(5) .126(2) .3437(5) .049(4)
C11 .1560(5) .083(2) .3129(5) .040(3)
C12 .3846(5) .374(3) .4340(6) .072(5)
H1 -.0364 .584 .2106 .0326
H2 -.1812 .700 .0636 .0391
H3 -.2039 .425 .0632 .0391
H4 -.1897 .439 .2070 .0448
H5 -.1593 .739 .2328 .0448
H6 -.3814 .997 .0980 .0476
H7 -.2866 1.010 .1445 .0476
H8 -.0955 .080 .1456 .0350
H9 .1242 .513 .4138 .0391
H10 .2623 .636 .4531 .0608
H11 .2828 .005 .3349 .0670
H12 .1201 -.012 .2660 .0670
H13 .3989 .476 .3958 .0778
H14 .4004 .506 .4850 .0778
H15 .4165 .192 .4463 .0778

loop_
_geom_angle_atom_site_label_1
_geom_angle_atom_site_label_2
_geom_angle_atom_site_label_3
_geom_angle_site_symmetry_1
_geom_angle_site_symmetry_3
_geom_angle
_geom_angle_publ_flag
O3 Cd O3 2_545 4_445 178.5(3) yes
O2 Cd O3 3_545 4_445 93.8(2) yes
O2 Cd O3 1_545 4_445 87.0(2) yes
O2 Cd O2 1_545 3_545 112.4(2) yes
O1 Cd O3 3_555 2_545 91.4(2) yes
O1 Cd O2 3_555 1_545 160.2(2) yes
O1 Cd O3 . 2_545 87.4(2) yes
O1 Cd O2 . 3_545 160.2(2) yes
O1 Cd O2 . 1_545 86.9(2) yes
O1 Cd O1 . 3_555 74.3(2) yes
C4 C5 N1 . . 118.5(8) yes
N1 C5 O3 . . 121.4(8) yes
C2 N2 S . . 116.6(4) yes
N2 S C6 . . 108.5(3) yes
N2 S O5 . . 106.0(3) yes
N2 S O4 . . 107.6(3) yes
O5 S C6 . . 106.5(4) yes
O4 S C6 . . 107.9(3) yes
O4 S O5 . . 119.9(4) yes
S C6 C11 . . 118.8(6) yes
S C6 C7 . . 120.0(6) yes
O1 C1 O2 . . 124.8(6) yes
C7 C6 C11 . . 121.1(8) yes
O2 C1 C2 . . 113.1(6) yes
C6 C7 C8 . . 118.1(8) yes
O1 C1 C2 . . 122.1(7) yes
C7 C8 C9 . . 122.2(9) yes
C1 C2 N2 . . 111.4(5) yes
C8 C9 C12 . . 121.4(9) yes
C1 C2 C3 . . 110.7(4) yes
C8 C9 C10 . . 117.6(8) yes
C3 C2 N2 . . 110.5(5) yes
C10 C9 C12 . . 120.9(9) yes
C2 C3 C4 . . 110.4(5) yes
C9 C10 C11 . . 121.7(9) yes
C3 C4 C5 . . 113.4(6) yes
C6 C11 C10 . . 119.2(8) yes
C4 C5 O3 . . 120.1(8) yes

loop_
_geom_bond_atom_site_label_1
_geom_bond_atom_site_label_2
_geom_bond_site_symmetry_2
_geom_bond_distance
_geom_bond_publ_flag
Cd O1 . 2.384(6) yes
Cd O2 1_545 2.196(7) yes
Cd O3 2_545 2.264(3) yes
S O4 . 1.432(6) yes
N2 S . 1.633(4) yes
S O5 . 1.402(6) yes
O1 C1 . 1.210(10) yes
S C6 . 1.767(7) yes
O2 C1 . 1.280(10) yes
C6 C7 . 1.380(10) yes
C1 C2 . 1.530(10) yes
C6 C11 . 1.380(10) yes
C2 C3 . 1.527(8) yes
C7 C8 . 1.380(10) yes
C2 N2 . 1.470(10) yes
C8 C9 . 1.38(2) yes
C3 C4 . 1.520(10) yes
C9 C10 . 1.390(10) yes
C4 C5 . 1.490(10) yes
C9 C12 . 1.510(10) yes
C5 N1 . 1.330(10) yes
C10 C11 . 1.360(10) yes
C5 O3 . 1.225(9) yes
